data_4112362
loop_
_publ_author_name
'Dario Braga'
'Shuang Chen'
'Heather Filson'
'Lucia Maini'
'Matthew R. Netherton'
'Brian O. Patrick'
'John R. Scheffer'
'Carl Scott'
'Wujiong Xia'

_publ_contact_author_address
;
   Department of Chemistry
   The University of British Columbia
   2036 Main Mall
   Vancouver, BC V6T 1Z1
;
_publ_contact_author_email ' scheffer@chem.ubc.ca '
_publ_contact_author_fax ' 604-822-2847 '
_publ_contact_author_name ' Dr John R. Scheffer'
_publ_contact_author_phone ' 604-822-3496 '
_publ_section_title
;
 1,4-Hydroxybiradical Behavior Revealed through Crystal
 Structure-Solid-State Reactivity Correlations
;
_journal_name_full 'Journal of the American Chemical Society'
_journal_page_first 3511
_journal_page_last 3520
_journal_paper_doi 10.1021/ja039076w
_journal_volume 126
_journal_year 2004
_chemical_formula_sum 'C17 H20 O'
_chemical_formula_weight 240.33
_chemical_name_systematic
; 
 ? 
;
_space_group_IT_number 14
_symmetry_cell_setting monoclinic
_symmetry_space_group_name_Hall '-P 2yn'
_symmetry_space_group_name_H-M 'P 1 21/n 1'
_atom_sites_solution_hydrogens geom
_atom_sites_solution_primary direct
_atom_sites_solution_secondary difmap
_audit_creation_method SHELXL-97
_cell_angle_alpha 90.00
_cell_angle_beta 107.0600(10)
_cell_angle_gamma 90.00
_cell_formula_units_Z 4
_cell_length_a 6.8295(2)
_cell_length_b 19.8993(6)
_cell_length_c 9.9692(3)
_cell_measurement_temperature 293(2)
_cell_volume 1295.22(7)
_computing_structure_refinement 'SHELXL-97 (Sheldrick, 1997)'
_computing_structure_solution 'SHELXS-97 (Sheldrick, 1990)'
_diffrn_ambient_temperature 293(2)
_diffrn_measured_fraction_theta_full 0.894
_diffrn_measured_fraction_theta_max 0.894
_diffrn_radiation_monochromator graphite
_diffrn_radiation_source 'fine-focus sealed tube'
_diffrn_radiation_type MoK\a
_diffrn_radiation_wavelength 0.71073
_diffrn_reflns_av_R_equivalents 0.0606
_diffrn_reflns_av_sigmaI/netI 0.0359
_diffrn_reflns_limit_h_max 8
_diffrn_reflns_limit_h_min -8
_diffrn_reflns_limit_k_max 26
_diffrn_reflns_limit_k_min -26
_diffrn_reflns_limit_l_max 12
_diffrn_reflns_limit_l_min -12
_diffrn_reflns_number 18902
_diffrn_reflns_theta_full 28.34
_diffrn_reflns_theta_max 28.34
_diffrn_reflns_theta_min 2.05
_exptl_absorpt_coefficient_mu 0.074
_exptl_absorpt_correction_T_max 1.000000
_exptl_absorpt_correction_T_min 0.751736
_exptl_absorpt_correction_type Sadabs
_exptl_crystal_colour colourless
_exptl_crystal_density_diffrn 1.232
_exptl_crystal_description prism
_exptl_crystal_F_000 520
_exptl_crystal_size_max 0.3
_exptl_crystal_size_mid 0.2
_exptl_crystal_size_min 0.2
_refine_diff_density_max 0.171
_refine_diff_density_min -0.157
_refine_diff_density_rms 0.036
_refine_ls_extinction_method none
_refine_ls_goodness_of_fit_ref 1.053
_refine_ls_hydrogen_treatment mixed
_refine_ls_matrix_type full
_refine_ls_number_parameters 163
_refine_ls_number_reflns 2882
_refine_ls_number_restraints 0
_refine_ls_restrained_S_all 1.053
_refine_ls_R_factor_all 0.0791
_refine_ls_R_factor_gt 0.0467
_refine_ls_shift/su_max 0.000
_refine_ls_shift/su_mean 0.000
_refine_ls_structure_factor_coef Fsqd
_refine_ls_weighting_details 'calc w=1/[\s^2^(Fo^2^)+(0.0734P)^2^+0.0234P] where P=(Fo^2^+2Fc^2^)/3'
_refine_ls_weighting_scheme calc
_refine_ls_wR_factor_gt 0.1209
_refine_ls_wR_factor_ref 0.1359
_reflns_number_gt 1897
_reflns_number_total 2882
_reflns_threshold_expression >2sigma(I)
_cod_data_source_file ja039076wsi20031015_043604_08.cif
_cod_data_source_block 4a
_cod_database_code 4112362

loop_
_symmetry_equiv_pos_as_xyz
'x, y, z'
'-x+1/2, y+1/2, -z+1/2'
'-x, -y, -z'
'x-1/2, -y-1/2, z-1/2'

loop_
_atom_site_label
_atom_site_type_symbol
_atom_site_fract_x
_atom_site_fract_y
_atom_site_fract_z
_atom_site_U_iso_or_equiv
_atom_site_adp_type
_atom_site_occupancy
_atom_site_symmetry_multiplicity
_atom_site_calc_flag
_atom_site_refinement_flags
C1 C 0.4371(2) 0.15463(7) 0.54713(14) 0.0463(4) Uani 1 1 d .
H1A H 0.5141 0.1752 0.6363 0.056 Uiso 1 1 calc R
O1 O 0.65967(16) 0.25098(5) 0.40100(15) 0.0747(4) Uani 1 1 d .
C2 C 0.5882(2) 0.11351(8) 0.49375(16) 0.0528(4) Uani 1 1 d .
H2A H 0.7089 0.1408 0.5017 0.063 Uiso 1 1 calc R
H2B H 0.6309 0.0748 0.5546 0.063 Uiso 1 1 calc R
C3 C 0.5069(2) 0.08880(8) 0.34311(16) 0.0523(4) Uani 1 1 d .
H3A H 0.4276 0.0482 0.3418 0.063 Uiso 1 1 calc R
H3B H 0.6219 0.0772 0.3092 0.063 Uiso 1 1 calc R
C4 C 0.3737(2) 0.13992(8) 0.24370(15) 0.0496(4) Uani 1 1 d .
H4A H 0.2965 0.1169 0.1589 0.060 Uiso 1 1 calc R
H4B H 0.4620 0.1724 0.2175 0.060 Uiso 1 1 calc R
C5 C 0.22387(19) 0.17769(7) 0.30408(13) 0.0403(3) Uani 1 1 d .
H5A H 0.1606 0.2133 0.2376 0.048 Uiso 1 1 calc R
C6 C 0.0517(2) 0.13276(7) 0.32271(15) 0.0477(4) Uani 1 1 d .
H6A H -0.0550 0.1612 0.3383 0.057 Uiso 1 1 calc R
H6B H -0.0070 0.1082 0.2362 0.057 Uiso 1 1 calc R
C7 C 0.1179(2) 0.08259(8) 0.44309(17) 0.0544(4) Uani 1 1 d .
H7A H -0.0026 0.0662 0.4654 0.065 Uiso 1 1 calc R
H7B H 0.1830 0.0445 0.4130 0.065 Uiso 1 1 calc R
C8 C 0.2655(2) 0.11255(8) 0.57476(16) 0.0561(4) Uani 1 1 d .
H8A H 0.3263 0.0763 0.6384 0.067 Uiso 1 1 calc R
H8B H 0.1887 0.1405 0.6211 0.067 Uiso 1 1 calc R
C9 C 0.34031(19) 0.21183(7) 0.44528(14) 0.0394(3) Uani 1 1 d .
C10 C 0.4935(2) 0.26259(7) 0.41683(16) 0.0453(4) Uani 1 1 d .
C11 C 0.4045(2) 0.33018(7) 0.41052(13) 0.0412(3) Uani 1 1 d .
C12 C 0.4727(2) 0.39030(8) 0.36800(15) 0.0518(4) Uani 1 1 d .
H12A H 0.5902 0.3916 0.3389 0.062 Uiso 1 1 calc R
C13 C 0.3621(3) 0.44736(8) 0.37027(17) 0.0604(5) Uani 1 1 d .
H13A H 0.4044 0.4881 0.3423 0.072 Uiso 1 1 calc R
C14 C 0.1881(3) 0.44491(8) 0.41380(18) 0.0629(5) Uani 1 1 d .
H14A H 0.1148 0.4842 0.4146 0.075 Uiso 1 1 calc R
C15 C 0.1210(2) 0.38592(8) 0.45590(15) 0.0539(4) Uani 1 1 d .
H15A H 0.0032 0.3850 0.4846 0.065 Uiso 1 1 calc R
C16 C 0.2320(2) 0.32738(7) 0.45504(13) 0.0417(3) Uani 1 1 d .
C17 C 0.1966(2) 0.25787(7) 0.50026(16) 0.0468(4) Uani 1 1 d .
H17A H 0.0546 0.2448 0.4599 0.056 Uiso 1 1 calc R
H17B H 0.2306 0.2553 0.6017 0.056 Uiso 1 1 calc R

loop_
_atom_site_aniso_label
_atom_site_aniso_U_11
_atom_site_aniso_U_22
_atom_site_aniso_U_33
_atom_site_aniso_U_23
_atom_site_aniso_U_13
_atom_site_aniso_U_12
C1 0.0492(8) 0.0486(9) 0.0371(8) -0.0004(6) 0.0064(6) 0.0042(7)
O1 0.0502(7) 0.0562(8) 0.1312(12) -0.0038(7) 0.0473(7) -0.0015(5)
C2 0.0462(9) 0.0492(9) 0.0581(10) 0.0043(7) 0.0076(7) 0.0101(7)
C3 0.0474(8) 0.0457(9) 0.0663(10) -0.0088(7) 0.0207(8) 0.0050(7)
C4 0.0538(9) 0.0526(9) 0.0443(8) -0.0071(7) 0.0172(7) -0.0015(7)
C5 0.0414(7) 0.0388(8) 0.0390(7) 0.0049(6) 0.0091(6) 0.0030(6)
C6 0.0409(8) 0.0425(8) 0.0569(9) 0.0007(7) 0.0101(7) -0.0016(6)
C7 0.0490(8) 0.0439(9) 0.0747(11) 0.0102(8) 0.0249(8) -0.0005(7)
C8 0.0683(10) 0.0504(9) 0.0544(9) 0.0161(7) 0.0256(8) 0.0086(8)
C9 0.0400(7) 0.0377(8) 0.0429(8) -0.0012(6) 0.0158(6) 0.0012(6)
C10 0.0406(8) 0.0442(8) 0.0531(9) -0.0068(6) 0.0171(7) -0.0020(6)
C11 0.0440(8) 0.0394(8) 0.0386(7) -0.0052(6) 0.0096(6) -0.0038(6)
C12 0.0578(9) 0.0498(9) 0.0471(9) -0.0019(7) 0.0141(7) -0.0108(7)
C13 0.0887(12) 0.0381(9) 0.0517(9) 0.0031(7) 0.0166(9) -0.0024(8)
C14 0.0895(13) 0.0427(9) 0.0565(10) 0.0048(7) 0.0215(9) 0.0192(9)
C15 0.0622(10) 0.0536(10) 0.0492(9) 0.0006(7) 0.0214(8) 0.0157(8)
C16 0.0470(8) 0.0418(8) 0.0351(7) -0.0044(6) 0.0103(6) 0.0038(6)
C17 0.0474(8) 0.0438(8) 0.0551(9) -0.0039(7) 0.0242(7) 0.0001(6)

loop_
_atom_type_symbol
_atom_type_description
_atom_type_scat_dispersion_real
_atom_type_scat_dispersion_imag
_atom_type_scat_source
C C 0.0033 0.0016 'International Tables Vol C Tables 4.2.6.8 and 6.1.1.4'
H H 0.0000 0.0000 'International Tables Vol C Tables 4.2.6.8 and 6.1.1.4'
O O 0.0106 0.0060 'International Tables Vol C Tables 4.2.6.8 and 6.1.1.4'

loop_
_geom_angle_atom_site_label_1
_geom_angle_atom_site_label_2
_geom_angle_atom_site_label_3
_geom_angle
C8 C1 C2 113.61(13)
C8 C1 C9 108.67(11)
C2 C1 C9 111.65(11)
C3 C2 C1 115.34(11)
C2 C3 C4 113.70(12)
C3 C4 C5 114.44(11)
C4 C5 C6 112.79(11)
C4 C5 C9 110.35(10)
C6 C5 C9 110.62(11)
C7 C6 C5 114.66(11)
C8 C7 C6 113.00(12)
C7 C8 C1 114.05(12)
C1 C9 C10 115.04(11)
C1 C9 C17 113.35(11)
C10 C9 C17 102.22(11)
C1 C9 C5 106.30(11)
C10 C9 C5 108.33(10)
C17 C9 C5 111.62(10)
O1 C10 C11 124.05(13)
O1 C10 C9 127.69(13)
C11 C10 C9 108.26(11)
C16 C11 C12 121.78(13)
C16 C11 C10 109.37(12)
C12 C11 C10 128.85(13)
C13 C12 C11 118.16(15)
C12 C13 C14 120.43(15)
C15 C14 C13 121.52(15)
C14 C15 C16 118.93(15)
C11 C16 C15 119.17(13)
C11 C16 C17 111.34(12)
C15 C16 C17 129.47(13)
C16 C17 C9 105.30(10)

loop_
_geom_bond_atom_site_label_1
_geom_bond_atom_site_label_2
_geom_bond_distance
C1 C8 1.530(2)
C1 C2 1.5298(19)
C1 C9 1.5393(19)
O1 C10 1.2128(16)
C2 C3 1.522(2)
C3 C4 1.522(2)
C4 C5 1.5282(18)
C5 C6 1.5310(18)
C5 C9 1.5552(18)
C6 C7 1.524(2)
C7 C8 1.523(2)
C9 C10 1.5394(18)
C9 C17 1.5551(18)
C10 C11 1.4697(19)
C11 C16 1.3762(19)
C11 C12 1.394(2)
C12 C13 1.368(2)
C13 C14 1.380(2)
C14 C15 1.370(2)
C15 C16 1.3913(19)
C16 C17 1.4962(19)

loop_
_cod_related_entry_id
_cod_related_entry_database
_cod_related_entry_code
1 ChemSpider 4052489
